data_1567292
loop_
_publ_author_name
'Heck, Joshua'
'Metz, Fabian'
'Buchenau, S\"oren'
'Teubner, Melissa'
'Grimm-Lebsanft, Benjamin'
'Spaniol, Thomas P.'
'Hoffmann, Alexander'
'R\"ubhausen, Michael A.'
'Herres-Pawlis, Sonja'

_publ_section_title
;
 Manipulating electron transfer -- the influence of substituents on novel
 copper guanidine quinolinyl complexes
;
_journal_issue 28
_journal_name_full 'Chemical Science'
_journal_page_first 8274
_journal_page_last 8288
_journal_paper_doi 10.1039/D2SC02910C
_journal_volume 13
_journal_year 2022
_chemical_formula_moiety 'C15 H20 N4'
_chemical_formula_sum 'C15 H20 N4'
_chemical_formula_weight 256.35
_space_group_crystal_system triclinic
_space_group_IT_number 2
_space_group_name_Hall '-P 1'
_space_group_name_H-M_alt 'P -1'
_atom_sites_solution_hydrogens geom
_audit_creation_method SHELXL-2018/3
_audit_update_record
;
2022-01-06 deposited with the CCDC.	2022-07-06 downloaded from the CCDC.
;
_cell_angle_alpha 64.51(3)
_cell_angle_beta 89.05(3)
_cell_angle_gamma 86.95(3)
_cell_formula_units_Z 4
_cell_length_a 6.8391(14)
_cell_length_b 14.447(3)
_cell_length_c 15.756(3)
_cell_measurement_reflns_used 21789
_cell_measurement_temperature 100(2)
_cell_measurement_theta_max 33.91
_cell_measurement_theta_min 2.54
_cell_volume 1403.2(6)
_computing_cell_refinement
;
X-Area Recipe 1.33.0.0 (STOE, 2015)
;
_computing_data_collection
;
X-Area Pilatus3_SV 1.31.131.0 (STOE, 2017)
;
_computing_data_reduction
;
X-Area Integrate 1.71.0.0 (STOE, 2016)
X-Area LANA 1.71.4.0 (STOE, 2017)
;
_computing_molecular_graphics SHELXTL
_computing_publication_material
;
STOE & Cie GmbH, X-Area, software package for collecting single-crystal or
multi-domain crystal data on STOE area-detector diffractometers, for image 
processing, for the correction and scaling of reflection intensities and 
for outlier rejection, version 1.77, Darmstadt 2016
;
_computing_structure_refinement 'SHELXL-2018/3 (Sheldrick, 2018)'
_computing_structure_solution 'SHELXT 2014/4 (Sheldrick, 2014)'
_diffrn_ambient_temperature 100
_diffrn_detector 'Hybrid Pixel Counting Detector'
_diffrn_detector_area_resol_mean 5.81
_diffrn_detector_type 'Dectris Pilatus 200K'
_diffrn_measured_fraction_theta_full 0.983
_diffrn_measured_fraction_theta_max 0.915
_diffrn_measurement_details ' 1348 frames, detector distance = 60 mm'
_diffrn_measurement_device '4-circle diffractometer'
_diffrn_measurement_device_type 'STOE STADIVARI'
_diffrn_measurement_method 'rotation method, \w scans'
_diffrn_radiation_collimation '0.6 mm diameter'
_diffrn_radiation_monochromator 'Graded multilayer mirror'
_diffrn_radiation_polarisn_norm 270
_diffrn_radiation_probe x-ray
_diffrn_radiation_type 'Mo K\a'
_diffrn_radiation_wavelength 0.71073
_diffrn_reflns_av_R_equivalents 0.0240
_diffrn_reflns_av_unetI/netI 0.0235
_diffrn_reflns_Laue_measured_fraction_full 0.983
_diffrn_reflns_Laue_measured_fraction_max 0.915
_diffrn_reflns_limit_h_max 10
_diffrn_reflns_limit_h_min -10
_diffrn_reflns_limit_k_max 22
_diffrn_reflns_limit_k_min -15
_diffrn_reflns_limit_l_max 24
_diffrn_reflns_limit_l_min -19
_diffrn_reflns_number 18788
_diffrn_reflns_point_group_measured_fraction_full 0.983
_diffrn_reflns_point_group_measured_fraction_max 0.915
_diffrn_reflns_theta_full 25.242
_diffrn_reflns_theta_max 33.590
_diffrn_reflns_theta_min 2.534
_diffrn_source 'Genix Mo'
_diffrn_source_current 1.000
_diffrn_source_power 0.050
_diffrn_source_voltage 50
_exptl_absorpt_coefficient_mu 0.075
_exptl_absorpt_correction_T_max 0.9828
_exptl_absorpt_correction_T_min 0.4597
_exptl_absorpt_correction_type multi-scan
_exptl_absorpt_process_details
;
STOE X-Red32, absorption correction by Gaussian integration, analogous to
P. Coppens, "The Evaluation of Absorption and Extinction in Single-Crystal
Structure Analysis", published in: F. R. Ahmed (Editor), "Crystallographic
Computing", Munksgaard, Copenhagen (1970), 255 - 270.
;
_exptl_crystal_colour yellow
_exptl_crystal_density_diffrn 1.213
_exptl_crystal_description block
_exptl_crystal_F_000 552
_exptl_crystal_size_max 0.300
_exptl_crystal_size_mid 0.280
_exptl_crystal_size_min 0.250
_refine_diff_density_max 0.493
_refine_diff_density_min -0.249
_refine_diff_density_rms 0.054
_refine_ls_extinction_method none
_refine_ls_goodness_of_fit_ref 1.156
_refine_ls_hydrogen_treatment constr
_refine_ls_matrix_type full
_refine_ls_number_parameters 353
_refine_ls_number_reflns 10154
_refine_ls_number_restraints 0
_refine_ls_restrained_S_all 1.156
_refine_ls_R_factor_all 0.0662
_refine_ls_R_factor_gt 0.0537
_refine_ls_shift/su_max 0.001
_refine_ls_shift/su_mean 0.000
_refine_ls_structure_factor_coef Fsqd
_refine_ls_weighting_details 'w=1/[\s^2^(Fo^2^)+(0.0520P)^2^+0.5859P] where P=(Fo^2^+2Fc^2^)/3'
_refine_ls_weighting_scheme calc
_refine_ls_wR_factor_gt 0.1333
_refine_ls_wR_factor_ref 0.1448
_reflns_Friedel_coverage 0.000
_reflns_number_gt 8676
_reflns_number_total 10154
_reflns_threshold_expression 'I > 2\s(I)'
_cod_data_source_file d2sc02910c2.cif
_cod_data_source_block L2
_cod_database_code 1567292
_shelx_shelxl_version_number 2018/3
_shelx_space_group_comment
;
The symmetry employed for this shelxl refinement is uniquely defined
by the following loop, which should always be used as a source of
symmetry information in preference to the above space-group names.
They are only intended as comments.
;
_shelx_estimated_absorpt_t_min 0.978
_shelx_estimated_absorpt_t_max 0.981
_exptl_absorpt_special_details
;
Afterwards scaling of reflection intensities was performed within STOE LANA.
J. Koziskova, F. Hahn, J. Richter, J. Kozisek, "Comparison of different
absorption corrections on the model structure of tetrakis(\m~2~-acetato)-
diaqua-di-copper(II)", Acta Chimica Slovaca, vol. 9, no. 2, 2016, pp. 136 - 140.
;

loop_
_space_group_symop_operation_xyz
'x, y, z'
'-x, -y, -z'

loop_
_atom_site_label
_atom_site_type_symbol
_atom_site_fract_x
_atom_site_fract_y
_atom_site_fract_z
_atom_site_U_iso_or_equiv
_atom_site_adp_type
_atom_site_occupancy
_atom_site_site_symmetry_order
_atom_site_calc_flag
_atom_site_refinement_flags_posn
_atom_site_refinement_flags_adp
_atom_site_refinement_flags_occupancy
_atom_site_disorder_assembly
_atom_site_disorder_group
N1 N 0.15197(13) 0.66393(7) 0.12962(6) 0.01794(16) Uani 1 1 d . . . . .
C1 C 0.28126(14) 0.73263(8) 0.11033(7) 0.01620(17) Uani 1 1 d . . . . .
N2 N 0.44264(13) 0.72826(7) 0.16319(6) 0.01878(16) Uani 1 1 d . . . . .
C2 C 0.46248(18) 0.65325(9) 0.26037(8) 0.0234(2) Uani 1 1 d . . . . .
H2A H 0.540971 0.593029 0.263620 0.035 Uiso 1 1 calc R U . . .
H2B H 0.332481 0.632446 0.286527 0.035 Uiso 1 1 calc R U . . .
H2C H 0.527411 0.683545 0.296662 0.035 Uiso 1 1 calc R U . . .
N3 N 0.25122(13) 0.82501(7) 0.03128(6) 0.01879(16) Uani 1 1 d . . . . .
C3 C 0.62673(16) 0.76981(9) 0.11841(9) 0.0244(2) Uani 1 1 d . . . . .
H3A H 0.608119 0.804109 0.050044 0.037 Uiso 1 1 calc R U . . .
H3B H 0.727123 0.713820 0.134396 0.037 Uiso 1 1 calc R U . . .
H3C H 0.668554 0.819403 0.140703 0.037 Uiso 1 1 calc R U . . .
N4 N 0.49377(13) 0.56674(6) 0.09590(6) 0.01640(15) Uani 1 1 d . . . . .
C4 C 0.26709(19) 0.92173(8) 0.03808(9) 0.0262(2) Uani 1 1 d . . . . .
H4A H 0.313284 0.973699 -0.021851 0.039 Uiso 1 1 calc R U . . .
H4B H 0.360193 0.912052 0.088184 0.039 Uiso 1 1 calc R U . . .
H4C H 0.138480 0.944514 0.052485 0.039 Uiso 1 1 calc R U . . .
N7 N 0.73658(13) 0.33474(7) 0.49592(7) 0.01931(17) Uani 1 1 d . . . . .
C7 C 0.68756(17) 0.41249(8) 0.12255(8) 0.02130(19) Uani 1 1 d . . . . .
H7 H 0.802257 0.382161 0.108098 0.026 Uiso 1 1 calc R U . . .
N6 N 0.93026(13) 0.25512(7) 0.62946(6) 0.01847(16) Uani 1 1 d . . . . .
C6 C 0.65060(15) 0.52088(8) 0.07796(7) 0.01738(17) Uani 1 1 d . . . . .
N5 N 0.63310(13) 0.18374(7) 0.61164(6) 0.01810(16) Uani 1 1 d . . . . .
C5 C 0.10211(17) 0.82946(9) -0.03521(8) 0.0237(2) Uani 1 1 d . . . . .
H5A H 0.117896 0.890190 -0.094777 0.036 Uiso 1 1 calc R U . . .
H5B H -0.027930 0.833646 -0.009629 0.036 Uiso 1 1 calc R U . . .
H5C H 0.115801 0.767534 -0.046056 0.036 Uiso 1 1 calc R U . . .
C9 C 0.38764(15) 0.39903(8) 0.20809(7) 0.01766(17) Uani 1 1 d . . . . .
N8 N 0.97070(13) 0.07406(7) 0.59079(6) 0.01633(15) Uani 1 1 d . . . . .
C8 C 0.55700(17) 0.35267(8) 0.18610(8) 0.02102(19) Uani 1 1 d . . . . .
H8 H 0.579208 0.280169 0.215600 0.025 Uiso 1 1 calc R U . . .
C10 C 0.24573(17) 0.34151(8) 0.27309(8) 0.0214(2) Uani 1 1 d . . . . .
H10 H 0.262712 0.268879 0.305113 0.026 Uiso 1 1 calc R U . . .
C11 C 0.08353(17) 0.39123(9) 0.28960(8) 0.0238(2) Uani 1 1 d . . . . .
H11 H -0.011970 0.352628 0.333110 0.029 Uiso 1 1 calc R U . . .
C12 C 0.05701(16) 0.49896(9) 0.24270(8) 0.0221(2) Uani 1 1 d . . . . .
H12 H -0.057857 0.531399 0.254526 0.027 Uiso 1 1 calc R U . . .
C13 C 0.19362(15) 0.55905(8) 0.17980(7) 0.01714(17) Uani 1 1 d . . . . .
C14 C 0.36324(15) 0.50771(7) 0.16089(7) 0.01582(17) Uani 1 1 d . . . . .
C15 C 0.79268(16) 0.58840(8) 0.00794(8) 0.02127(19) Uani 1 1 d . . . . .
H15A H 0.829901 0.559437 -0.036331 0.032 Uiso 1 1 calc R U . . .
H15B H 0.909684 0.592548 0.040966 0.032 Uiso 1 1 calc R U . . .
H15C H 0.731253 0.657317 -0.026546 0.032 Uiso 1 1 calc R U . . .
C16 C 0.76599(14) 0.25180(8) 0.58166(7) 0.01626(17) Uani 1 1 d . . . . .
C17 C 0.95025(17) 0.19432(9) 0.72993(8) 0.0225(2) Uani 1 1 d . . . . .
H17A H 1.026370 0.130323 0.742368 0.034 Uiso 1 1 calc R U . . .
H17B H 0.820164 0.178362 0.757911 0.034 Uiso 1 1 calc R U . . .
H17C H 1.017754 0.233094 0.757554 0.034 Uiso 1 1 calc R U . . .
C18 C 1.11563(16) 0.28623(9) 0.58090(9) 0.0229(2) Uani 1 1 d . . . . .
H18A H 1.095523 0.310004 0.513158 0.034 Uiso 1 1 calc R U . . .
H18B H 1.211148 0.227593 0.603963 0.034 Uiso 1 1 calc R U . . .
H18C H 1.164772 0.341990 0.592941 0.034 Uiso 1 1 calc R U . . .
C19 C 0.77662(18) 0.43802(8) 0.48194(9) 0.0236(2) Uani 1 1 d . . . . .
H19A H 0.866381 0.468180 0.429037 0.035 Uiso 1 1 calc R U . . .
H19B H 0.836640 0.435447 0.539015 0.035 Uiso 1 1 calc R U . . .
H19C H 0.653871 0.480150 0.468331 0.035 Uiso 1 1 calc R U . . .
C20 C 0.59035(17) 0.32966(9) 0.43240(8) 0.0240(2) Uani 1 1 d . . . . .
H20A H 0.619587 0.377999 0.367788 0.036 Uiso 1 1 calc R U . . .
H20B H 0.460461 0.347719 0.449742 0.036 Uiso 1 1 calc R U . . .
H20C H 0.592367 0.259839 0.436840 0.036 Uiso 1 1 calc R U . . .
C21 C 1.12922(15) 0.02299(8) 0.58160(7) 0.01812(18) Uani 1 1 d . . . . .
C22 C 1.17337(17) -0.08215(8) 0.64274(8) 0.0225(2) Uani 1 1 d . . . . .
H22 H 1.289546 -0.116343 0.634465 0.027 Uiso 1 1 calc R U . . .
C23 C 1.04685(17) -0.13312(8) 0.71327(8) 0.0229(2) Uani 1 1 d . . . . .
H23 H 1.073397 -0.203618 0.753813 0.028 Uiso 1 1 calc R U . . .
C24 C 0.87565(16) -0.08096(8) 0.72615(7) 0.01919(18) Uani 1 1 d . . . . .
C25 C 0.73830(18) -0.12926(9) 0.79743(8) 0.0237(2) Uani 1 1 d . . . . .
H25 H 0.759072 -0.199599 0.839800 0.028 Uiso 1 1 calc R U . . .
C26 C 0.57489(18) -0.07448(9) 0.80541(8) 0.0252(2) Uani 1 1 d . . . . .
H26 H 0.481870 -0.107411 0.852986 0.030 Uiso 1 1 calc R U . . .
C27 C 0.54349(16) 0.03012(9) 0.74379(8) 0.0222(2) Uani 1 1 d . . . . .
H27 H 0.428485 0.066286 0.750378 0.027 Uiso 1 1 calc R U . . .
C28 C 0.67571(15) 0.08185(8) 0.67375(7) 0.01695(17) Uani 1 1 d . . . . .
C29 C 0.84503(15) 0.02437(7) 0.66286(7) 0.01596(17) Uani 1 1 d . . . . .
C30 C 1.26641(17) 0.08090(9) 0.50360(8) 0.0230(2) Uani 1 1 d . . . . .
H30A H 1.307854 0.038592 0.471180 0.034 Uiso 1 1 calc R U . . .
H30B H 1.381457 0.097326 0.529779 0.034 Uiso 1 1 calc R U . . .
H30C H 1.199525 0.144610 0.458898 0.034 Uiso 1 1 calc R U . . .

loop_
_atom_site_aniso_label
_atom_site_aniso_U_11
_atom_site_aniso_U_22
_atom_site_aniso_U_33
_atom_site_aniso_U_23
_atom_site_aniso_U_13
_atom_site_aniso_U_12
N1 0.0158(4) 0.0159(4) 0.0195(4) -0.0052(3) 0.0007(3) -0.0006(3)
C1 0.0145(4) 0.0162(4) 0.0173(4) -0.0068(3) 0.0000(3) 0.0007(3)
N2 0.0169(4) 0.0188(4) 0.0198(4) -0.0075(3) -0.0021(3) -0.0002(3)
C2 0.0262(5) 0.0229(5) 0.0207(5) -0.0093(4) -0.0058(4) 0.0031(4)
N3 0.0174(4) 0.0158(4) 0.0198(4) -0.0045(3) -0.0016(3) -0.0009(3)
C3 0.0153(4) 0.0256(5) 0.0315(6) -0.0115(4) -0.0014(4) -0.0019(4)
N4 0.0180(4) 0.0149(3) 0.0147(3) -0.0048(3) 0.0011(3) -0.0022(3)
C4 0.0302(6) 0.0158(4) 0.0290(5) -0.0061(4) -0.0029(4) -0.0010(4)
N7 0.0185(4) 0.0158(4) 0.0209(4) -0.0050(3) -0.0016(3) -0.0033(3)
C7 0.0208(5) 0.0176(4) 0.0239(5) -0.0078(4) 0.0017(4) 0.0016(3)
N6 0.0153(4) 0.0199(4) 0.0204(4) -0.0087(3) -0.0007(3) -0.0022(3)
C6 0.0188(4) 0.0164(4) 0.0161(4) -0.0062(3) 0.0013(3) -0.0015(3)
N5 0.0148(4) 0.0171(4) 0.0206(4) -0.0063(3) 0.0014(3) -0.0022(3)
C5 0.0203(5) 0.0244(5) 0.0202(5) -0.0036(4) -0.0033(4) -0.0021(4)
C9 0.0193(4) 0.0146(4) 0.0165(4) -0.0039(3) -0.0009(3) -0.0031(3)
N8 0.0170(4) 0.0158(3) 0.0160(4) -0.0064(3) 0.0019(3) -0.0032(3)
C8 0.0229(5) 0.0149(4) 0.0229(5) -0.0059(4) -0.0011(4) -0.0004(3)
C10 0.0234(5) 0.0160(4) 0.0196(4) -0.0022(3) 0.0000(4) -0.0055(4)
C11 0.0216(5) 0.0227(5) 0.0214(5) -0.0036(4) 0.0031(4) -0.0073(4)
C12 0.0182(5) 0.0225(5) 0.0221(5) -0.0061(4) 0.0038(4) -0.0037(4)
C13 0.0160(4) 0.0163(4) 0.0171(4) -0.0051(3) 0.0006(3) -0.0020(3)
C14 0.0166(4) 0.0147(4) 0.0146(4) -0.0046(3) 0.0000(3) -0.0025(3)
C15 0.0212(5) 0.0214(5) 0.0186(4) -0.0062(4) 0.0048(4) -0.0027(4)
C16 0.0145(4) 0.0158(4) 0.0185(4) -0.0074(3) 0.0008(3) -0.0006(3)
C17 0.0234(5) 0.0245(5) 0.0212(5) -0.0113(4) -0.0038(4) 0.0006(4)
C18 0.0147(4) 0.0232(5) 0.0314(5) -0.0121(4) 0.0012(4) -0.0042(4)
C19 0.0249(5) 0.0158(4) 0.0272(5) -0.0064(4) 0.0015(4) -0.0029(4)
C20 0.0215(5) 0.0254(5) 0.0212(5) -0.0059(4) -0.0023(4) -0.0043(4)
C21 0.0186(4) 0.0177(4) 0.0193(4) -0.0090(3) 0.0008(3) -0.0021(3)
C22 0.0213(5) 0.0189(4) 0.0262(5) -0.0089(4) 0.0003(4) 0.0016(4)
C23 0.0248(5) 0.0152(4) 0.0250(5) -0.0051(4) -0.0015(4) -0.0001(4)
C24 0.0218(5) 0.0156(4) 0.0178(4) -0.0045(3) -0.0009(3) -0.0037(3)
C25 0.0268(5) 0.0191(5) 0.0190(4) -0.0016(4) 0.0005(4) -0.0067(4)
C26 0.0247(5) 0.0260(5) 0.0196(5) -0.0043(4) 0.0051(4) -0.0095(4)
C27 0.0181(4) 0.0242(5) 0.0220(5) -0.0076(4) 0.0046(4) -0.0048(4)
C28 0.0161(4) 0.0170(4) 0.0165(4) -0.0058(3) 0.0012(3) -0.0034(3)
C29 0.0166(4) 0.0152(4) 0.0154(4) -0.0057(3) 0.0004(3) -0.0030(3)
C30 0.0214(5) 0.0260(5) 0.0222(5) -0.0109(4) 0.0059(4) -0.0036(4)

loop_
_atom_type_symbol
_atom_type_description
_atom_type_scat_dispersion_real
_atom_type_scat_dispersion_imag
_atom_type_scat_source
C C 0.0033 0.0016 'International Tables Vol C Tables 4.2.6.8 and 6.1.1.4'
H H 0.0000 0.0000 'International Tables Vol C Tables 4.2.6.8 and 6.1.1.4'
N N 0.0061 0.0033 'International Tables Vol C Tables 4.2.6.8 and 6.1.1.4'

loop_
_geom_angle_atom_site_label_1
_geom_angle_atom_site_label_2
_geom_angle_atom_site_label_3
_geom_angle
_geom_angle_site_symmetry_1
_geom_angle_site_symmetry_3
_geom_angle_publ_flag
C1 N1 C13 123.76(9) . . ?
N1 C1 N2 127.45(10) . . ?
N1 C1 N3 118.17(9) . . ?
N2 C1 N3 114.22(9) . . ?
C1 N2 C2 121.07(10) . . ?
C1 N2 C3 120.98(9) . . ?
C2 N2 C3 114.39(10) . . ?
N2 C2 H2A 109.5 . . ?
N2 C2 H2B 109.5 . . ?
H2A C2 H2B 109.5 . . ?
N2 C2 H2C 109.5 . . ?
H2A C2 H2C 109.5 . . ?
H2B C2 H2C 109.5 . . ?
C1 N3 C5 117.02(9) . . ?
C1 N3 C4 120.05(9) . . ?
C5 N3 C4 113.36(9) . . ?
N2 C3 H3A 109.5 . . ?
N2 C3 H3B 109.5 . . ?
H3A C3 H3B 109.5 . . ?
N2 C3 H3C 109.5 . . ?
H3A C3 H3C 109.5 . . ?
H3B C3 H3C 109.5 . . ?
C6 N4 C14 118.60(9) . . ?
N3 C4 H4A 109.5 . . ?
N3 C4 H4B 109.5 . . ?
H4A C4 H4B 109.5 . . ?
N3 C4 H4C 109.5 . . ?
H4A C4 H4C 109.5 . . ?
H4B C4 H4C 109.5 . . ?
C16 N7 C19 121.57(9) . . ?
C16 N7 C20 118.54(9) . . ?
C19 N7 C20 114.65(10) . . ?
C8 C7 C6 119.40(10) . . ?
C8 C7 H7 120.3 . . ?
C6 C7 H7 120.3 . . ?
C16 N6 C17 121.14(9) . . ?
C16 N6 C18 120.89(9) . . ?
C17 N6 C18 114.10(9) . . ?
N4 C6 C7 122.60(10) . . ?
N4 C6 C15 117.04(9) . . ?
C7 C6 C15 120.36(10) . . ?
C16 N5 C28 122.57(9) . . ?
N3 C5 H5A 109.5 . . ?
N3 C5 H5B 109.5 . . ?
H5A C5 H5B 109.5 . . ?
N3 C5 H5C 109.5 . . ?
H5A C5 H5C 109.5 . . ?
H5B C5 H5C 109.5 . . ?
C10 C9 C8 122.72(10) . . ?
C10 C9 C14 120.20(10) . . ?
C8 C9 C14 117.08(10) . . ?
C21 N8 C29 118.68(9) . . ?
C7 C8 C9 119.76(10) . . ?
C7 C8 H8 120.1 . . ?
C9 C8 H8 120.1 . . ?
C11 C10 C9 119.62(10) . . ?
C11 C10 H10 120.2 . . ?
C9 C10 H10 120.2 . . ?
C10 C11 C12 120.70(10) . . ?
C10 C11 H11 119.6 . . ?
C12 C11 H11 119.6 . . ?
C13 C12 C11 121.96(11) . . ?
C13 C12 H12 119.0 . . ?
C11 C12 H12 119.0 . . ?
C12 C13 N1 119.37(10) . . ?
C12 C13 C14 117.87(9) . . ?
N1 C13 C14 122.31(9) . . ?
N4 C14 C9 122.55(10) . . ?
N4 C14 C13 117.82(9) . . ?
C9 C14 C13 119.62(9) . . ?
C6 C15 H15A 109.5 . . ?
C6 C15 H15B 109.5 . . ?
H15A C15 H15B 109.5 . . ?
C6 C15 H15C 109.5 . . ?
H15A C15 H15C 109.5 . . ?
H15B C15 H15C 109.5 . . ?
N5 C16 N7 118.21(10) . . ?
N5 C16 N6 127.22(10) . . ?
N7 C16 N6 114.39(9) . . ?
N6 C17 H17A 109.5 . . ?
N6 C17 H17B 109.5 . . ?
H17A C17 H17B 109.5 . . ?
N6 C17 H17C 109.5 . . ?
H17A C17 H17C 109.5 . . ?
H17B C17 H17C 109.5 . . ?
N6 C18 H18A 109.5 . . ?
N6 C18 H18B 109.5 . . ?
H18A C18 H18B 109.5 . . ?
N6 C18 H18C 109.5 . . ?
H18A C18 H18C 109.5 . . ?
H18B C18 H18C 109.5 . . ?
N7 C19 H19A 109.5 . . ?
N7 C19 H19B 109.5 . . ?
H19A C19 H19B 109.5 . . ?
N7 C19 H19C 109.5 . . ?
H19A C19 H19C 109.5 . . ?
H19B C19 H19C 109.5 . . ?
N7 C20 H20A 109.5 . . ?
N7 C20 H20B 109.5 . . ?
H20A C20 H20B 109.5 . . ?
N7 C20 H20C 109.5 . . ?
H20A C20 H20C 109.5 . . ?
H20B C20 H20C 109.5 . . ?
N8 C21 C22 122.66(10) . . ?
N8 C21 C30 117.13(10) . . ?
C22 C21 C30 120.20(10) . . ?
C23 C22 C21 119.17(10) . . ?
C23 C22 H22 120.4 . . ?
C21 C22 H22 120.4 . . ?
C22 C23 C24 120.02(10) . . ?
C22 C23 H23 120.0 . . ?
C24 C23 H23 120.0 . . ?
C25 C24 C23 122.89(10) . . ?
C25 C24 C29 120.13(10) . . ?
C23 C24 C29 116.98(10) . . ?
C26 C25 C24 119.86(10) . . ?
C26 C25 H25 120.1 . . ?
C24 C25 H25 120.1 . . ?
C25 C26 C27 120.65(11) . . ?
C25 C26 H26 119.7 . . ?
C27 C26 H26 119.7 . . ?
C28 C27 C26 121.85(11) . . ?
C28 C27 H27 119.1 . . ?
C26 C27 H27 119.1 . . ?
C27 C28 N5 119.61(10) . . ?
C27 C28 C29 118.00(10) . . ?
N5 C28 C29 122.13(9) . . ?
N8 C29 C24 122.45(10) . . ?
N8 C29 C28 118.10(9) . . ?
C24 C29 C28 119.45(9) . . ?
C21 C30 H30A 109.5 . . ?
C21 C30 H30B 109.5 . . ?
H30A C30 H30B 109.5 . . ?
C21 C30 H30C 109.5 . . ?
H30A C30 H30C 109.5 . . ?
H30B C30 H30C 109.5 . . ?

loop_
_geom_bond_atom_site_label_1
_geom_bond_atom_site_label_2
_geom_bond_distance
_geom_bond_site_symmetry_2
_geom_bond_publ_flag
N1 C1 1.2978(14) . ?
N1 C13 1.3901(14) . ?
C1 N2 1.3761(14) . ?
C1 N3 1.3868(14) . ?
N2 C2 1.4493(15) . ?
N2 C3 1.4593(15) . ?
C2 H2A 0.9800 . ?
C2 H2B 0.9800 . ?
C2 H2C 0.9800 . ?
N3 C5 1.4533(15) . ?
N3 C4 1.4564(15) . ?
C3 H3A 0.9800 . ?
C3 H3B 0.9800 . ?
C3 H3C 0.9800 . ?
N4 C6 1.3209(14) . ?
N4 C14 1.3682(14) . ?
C4 H4A 0.9800 . ?
C4 H4B 0.9800 . ?
C4 H4C 0.9800 . ?
N7 C16 1.3753(14) . ?
N7 C19 1.4521(14) . ?
N7 C20 1.4531(15) . ?
C7 C8 1.3619(16) . ?
C7 C6 1.4236(15) . ?
C7 H7 0.9500 . ?
N6 C16 1.3772(14) . ?
N6 C17 1.4470(15) . ?
N6 C18 1.4585(15) . ?
C6 C15 1.5007(16) . ?
N5 C16 1.3027(14) . ?
N5 C28 1.3904(14) . ?
C5 H5A 0.9800 . ?
C5 H5B 0.9800 . ?
C5 H5C 0.9800 . ?
C9 C10 1.4148(16) . ?
C9 C8 1.4191(16) . ?
C9 C14 1.4205(14) . ?
N8 C21 1.3199(14) . ?
N8 C29 1.3694(14) . ?
C8 H8 0.9500 . ?
C10 C11 1.3712(17) . ?
C10 H10 0.9500 . ?
C11 C12 1.4092(17) . ?
C11 H11 0.9500 . ?
C12 C13 1.3871(15) . ?
C12 H12 0.9500 . ?
C13 C14 1.4393(15) . ?
C15 H15A 0.9800 . ?
C15 H15B 0.9800 . ?
C15 H15C 0.9800 . ?
C17 H17A 0.9800 . ?
C17 H17B 0.9800 . ?
C17 H17C 0.9800 . ?
C18 H18A 0.9800 . ?
C18 H18B 0.9800 . ?
C18 H18C 0.9800 . ?
C19 H19A 0.9800 . ?
C19 H19B 0.9800 . ?
C19 H19C 0.9800 . ?
C20 H20A 0.9800 . ?
C20 H20B 0.9800 . ?
C20 H20C 0.9800 . ?
C21 C22 1.4240(16) . ?
C21 C30 1.5004(16) . ?
C22 C23 1.3629(17) . ?
C22 H22 0.9500 . ?
C23 C24 1.4177(16) . ?
C23 H23 0.9500 . ?
C24 C25 1.4109(16) . ?
C24 C29 1.4216(15) . ?
C25 C26 1.3704(18) . ?
C25 H25 0.9500 . ?
C26 C27 1.4078(17) . ?
C26 H26 0.9500 . ?
C27 C28 1.3868(15) . ?
C27 H27 0.9500 . ?
C28 C29 1.4400(15) . ?
C30 H30A 0.9800 . ?
C30 H30B 0.9800 . ?
C30 H30C 0.9800 . ?

loop_
_geom_torsion_atom_site_label_1
_geom_torsion_atom_site_label_2
_geom_torsion_atom_site_label_3
_geom_torsion_atom_site_label_4
_geom_torsion
_geom_torsion_site_symmetry_1
_geom_torsion_site_symmetry_2
_geom_torsion_site_symmetry_3
_geom_torsion_site_symmetry_4
_geom_torsion_publ_flag
C13 N1 C1 N2 -31.28(17) . . . . ?
C13 N1 C1 N3 153.56(10) . . . . ?
N1 C1 N2 C2 -14.59(16) . . . . ?
N3 C1 N2 C2 160.73(9) . . . . ?
N1 C1 N2 C3 142.95(11) . . . . ?
N3 C1 N2 C3 -41.73(13) . . . . ?
N1 C1 N3 C5 -13.40(14) . . . . ?
N2 C1 N3 C5 170.82(9) . . . . ?
N1 C1 N3 C4 130.62(11) . . . . ?
N2 C1 N3 C4 -45.16(13) . . . . ?
C14 N4 C6 C7 0.93(15) . . . . ?
C14 N4 C6 C15 -178.61(9) . . . . ?
C8 C7 C6 N4 0.26(17) . . . . ?
C8 C7 C6 C15 179.79(10) . . . . ?
C6 C7 C8 C9 -0.92(16) . . . . ?
C10 C9 C8 C7 179.73(11) . . . . ?
C14 C9 C8 C7 0.39(15) . . . . ?
C8 C9 C10 C11 -178.70(10) . . . . ?
C14 C9 C10 C11 0.62(16) . . . . ?
C9 C10 C11 C12 -0.17(17) . . . . ?
C10 C11 C12 C13 -1.17(18) . . . . ?
C11 C12 C13 N1 174.53(10) . . . . ?
C11 C12 C13 C14 1.96(16) . . . . ?
C1 N1 C13 C12 142.34(11) . . . . ?
C1 N1 C13 C14 -45.44(15) . . . . ?
C6 N4 C14 C9 -1.49(14) . . . . ?
C6 N4 C14 C13 179.75(9) . . . . ?
C10 C9 C14 N4 -178.52(9) . . . . ?
C8 C9 C14 N4 0.83(15) . . . . ?
C10 C9 C14 C13 0.21(15) . . . . ?
C8 C9 C14 C13 179.57(9) . . . . ?
C12 C13 C14 N4 177.33(9) . . . . ?
N1 C13 C14 N4 4.99(14) . . . . ?
C12 C13 C14 C9 -1.47(14) . . . . ?
N1 C13 C14 C9 -173.80(9) . . . . ?
C28 N5 C16 N7 153.69(10) . . . . ?
C28 N5 C16 N6 -31.57(16) . . . . ?
C19 N7 C16 N5 136.87(11) . . . . ?
C20 N7 C16 N5 -16.16(15) . . . . ?
C19 N7 C16 N6 -38.53(14) . . . . ?
C20 N7 C16 N6 168.44(9) . . . . ?
C17 N6 C16 N5 -15.00(16) . . . . ?
C18 N6 C16 N5 141.56(11) . . . . ?
C17 N6 C16 N7 159.92(10) . . . . ?
C18 N6 C16 N7 -43.53(13) . . . . ?
C29 N8 C21 C22 0.98(15) . . . . ?
C29 N8 C21 C30 -178.20(9) . . . . ?
N8 C21 C22 C23 0.65(17) . . . . ?
C30 C21 C22 C23 179.81(10) . . . . ?
C21 C22 C23 C24 -1.16(17) . . . . ?
C22 C23 C24 C25 179.69(11) . . . . ?
C22 C23 C24 C29 0.09(16) . . . . ?
C23 C24 C25 C26 -179.41(11) . . . . ?
C29 C24 C25 C26 0.17(16) . . . . ?
C24 C25 C26 C27 -0.76(18) . . . . ?
C25 C26 C27 C28 -0.56(18) . . . . ?
C26 C27 C28 N5 176.70(10) . . . . ?
C26 C27 C28 C29 2.38(16) . . . . ?
C16 N5 C28 C27 141.67(11) . . . . ?
C16 N5 C28 C29 -44.25(15) . . . . ?
C21 N8 C29 C24 -2.13(14) . . . . ?
C21 N8 C29 C28 178.18(9) . . . . ?
C25 C24 C29 N8 -178.01(10) . . . . ?
C23 C24 C29 N8 1.59(15) . . . . ?
C25 C24 C29 C28 1.67(15) . . . . ?
C23 C24 C29 C28 -178.72(9) . . . . ?
C27 C28 C29 N8 176.80(9) . . . . ?
N5 C28 C29 N8 2.63(14) . . . . ?
C27 C28 C29 C24 -2.89(14) . . . . ?
N5 C28 C29 C24 -177.06(9) . . . . ?
